data_7126511
loop_
_publ_author_name
'Fujii, Toshiki'
'Tanaka, Susumu'
'Hayashi, Shotaro'
'Imoto, Hiroaki'
'Naka, Kensuke'

_publ_section_title
;
 Dipyridinoarsole: a new class of stable and modifiable heteroatom-bridged
 bipyridines.
;
_journal_issue 45
_journal_name_full 'Chemical communications (Cambridge, England)'
_journal_page_first 6035
_journal_page_last 6038
_journal_paper_doi 10.1039/d0cc02389b
_journal_volume 56
_journal_year 2020
_chemical_formula_moiety 'C32 H22 As2 N4 O2'
_chemical_formula_sum 'C32 H22 As2 N4 O2'
_chemical_formula_weight 644.39
_space_group_crystal_system triclinic
_space_group_IT_number 2
_space_group_name_Hall '-P 1'
_space_group_name_H-M_alt 'P -1'
_atom_sites_solution_hydrogens geom
_atom_sites_solution_primary direct
_atom_sites_solution_secondary difmap
_audit_update_record
;
2020-04-02 deposited with the CCDC.	2020-05-11 downloaded from the CCDC.
;
_cell_angle_alpha 70.613(13)
_cell_angle_beta 73.295(15)
_cell_angle_gamma 74.157(14)
_cell_formula_units_Z 1
_cell_length_a 8.366(3)
_cell_length_b 8.971(3)
_cell_length_c 9.981(4)
_cell_measurement_reflns_used 1852
_cell_measurement_temperature 273
_cell_measurement_theta_max 27.49
_cell_measurement_theta_min 3.02
_cell_volume 663.6(4)
_computing_cell_refinement DTREK
_computing_data_collection DTREK
_computing_data_reduction DTREK
_computing_molecular_graphics 'CrystalStructure 4.1'
_computing_publication_material 'CrystalStructure 4.1 (Rigaku, 2014)'
_computing_structure_refinement 'SHELXL2013 (Sheldrick, 2008)'
_computing_structure_solution 'SHELXS2013 (Sheldrick, 2008)'
_diffrn_ambient_temperature 273
_diffrn_detector_area_resol_mean 13.653
_diffrn_measured_fraction_theta_full 0.997
_diffrn_measured_fraction_theta_max 0.996
_diffrn_measurement_device_type 'Rigaku XtaLAB mini'
_diffrn_measurement_method \w
_diffrn_radiation_type 'Mo K\a'
_diffrn_radiation_wavelength 0.71075
_diffrn_reflns_av_R_equivalents 0.0224
_diffrn_reflns_Laue_measured_fraction_full 0.997
_diffrn_reflns_Laue_measured_fraction_max 0.996
_diffrn_reflns_limit_h_max 10
_diffrn_reflns_limit_h_min -10
_diffrn_reflns_limit_k_max 11
_diffrn_reflns_limit_k_min -11
_diffrn_reflns_limit_l_max 12
_diffrn_reflns_limit_l_min -12
_diffrn_reflns_number 7075
_diffrn_reflns_point_group_measured_fraction_full 0.997
_diffrn_reflns_point_group_measured_fraction_max 0.996
_diffrn_reflns_theta_full 25.242
_diffrn_reflns_theta_max 27.481
_diffrn_reflns_theta_min 3.024
_diffrn_standards_number 0
_exptl_absorpt_coefficient_mu 2.558
_exptl_absorpt_correction_T_max 0.880
_exptl_absorpt_correction_T_min 0.742
_exptl_absorpt_correction_type multi-scan
_exptl_absorpt_process_details 'REQAB (Rigaku, 1998)'
_exptl_crystal_colour colorless
_exptl_crystal_density_diffrn 1.613
_exptl_crystal_density_method 'not measured'
_exptl_crystal_description chip
_exptl_crystal_F_000 324.00
_exptl_crystal_size_max 0.250
_exptl_crystal_size_mid 0.180
_exptl_crystal_size_min 0.050
_refine_diff_density_max 0.73
_refine_diff_density_min -0.38
_refine_ls_extinction_method none
_refine_ls_goodness_of_fit_ref 1.063
_refine_ls_hydrogen_treatment constr
_refine_ls_number_parameters 181
_refine_ls_number_reflns 3030
_refine_ls_number_restraints 0
_refine_ls_R_factor_all 0.0373
_refine_ls_R_factor_gt 0.0311
_refine_ls_shift/su_max 0.002
_refine_ls_structure_factor_coef Fsqd
_refine_ls_weighting_details 'w = 1/[\s^2^(Fo^2^)+(0.0466P)^2^+0.1365P] where P=(Fo^2^+2Fc^2^)/3'
_refine_ls_weighting_scheme calc
_refine_ls_wR_factor_gt 0.0779
_refine_ls_wR_factor_ref 0.0820
_reflns_number_gt 2663
_reflns_number_total 3030
_reflns_threshold_expression F^2^>2.0\s(F^2^)
_cod_data_source_file d0cc02389b2.cif
_cod_data_source_block DPA-Ox_2
_cod_depositor_comments 'Adding full bibliography for 7126511--7126515.cif.'
_cod_original_cell_volume 663.5(4)
_cod_database_code 7126511
_shelxl_res_file
;

    shelxl.res created by SHELXL-2014/7

TITL Diaza_Ox_03
CELL  0.71075 8.36570 8.97060 9.98080 70.61330 73.29480 74.15690
ZERR  1 0.00321 0.00342 0.00354 0.01330 0.01520 0.01370
LATT 1
SFAC C H AS N O
UNIT 32 22 2 4 2
L.S. 5
FMAP 2
PLAN -25
WPDB -2
HTAB
BOND $H
CONF
LIST 4
TEMP 0.0
ACTA
SIZE 0.050 0.180 0.250
WGHT    0.046600    0.136500
FVAR       0.72003
AS1   3    0.393576    0.602658    0.093379    11.00000    0.03718    0.03111 =
         0.04006   -0.00875   -0.00710   -0.00547
O18   5    0.400933    0.500418   -0.070010    11.00000    0.03458    0.04126 =
         0.04476   -0.01751   -0.01177   -0.00111
N19   4    0.203735    0.996344   -0.233389    11.00000    0.08689    0.04461 =
         0.05336   -0.00399   -0.02685   -0.00384
N20   4    0.462468    0.759584    0.428558    11.00000    0.06353    0.06837 =
         0.06079   -0.02068   -0.02404   -0.01222
C2    1    0.403275    0.721125    0.224087    11.00000    0.03561    0.04173 =
         0.04853   -0.01347   -0.00770   -0.00686
C3    1    0.468490    0.665882    0.348146    11.00000    0.05075    0.05434 =
         0.05375   -0.01526   -0.01525   -0.00872
AFIX  43
H3    2    0.519096    0.557594    0.376576    11.00000   -1.20000
AFIX   0
C4    1    0.389093    0.915353    0.385501    11.00000    0.07511    0.06720 =
         0.07189   -0.03540   -0.02044   -0.01540
AFIX  43
H4    2    0.380373    0.981062    0.443383    11.00000   -1.20000
AFIX   0
C5    1    0.325269    0.984735    0.259803    11.00000    0.06384    0.04621 =
         0.06660   -0.02301   -0.01654   -0.00757
AFIX  43
H5    2    0.278607    1.094173    0.232346    11.00000   -1.20000
AFIX   0
C6    1    0.333785    0.885247    0.177539    11.00000    0.04027    0.03765 =
         0.05318   -0.01663   -0.00623   -0.00657
C7    1    0.280851    0.934916    0.036790    11.00000    0.03851    0.03513 =
         0.04987   -0.01218   -0.00452   -0.00594
C8    1    0.215260    1.089384   -0.036817    11.00000    0.06630    0.03458 =
         0.06557   -0.01580   -0.01347    0.00013
AFIX  43
H8    2    0.195542    1.175271    0.002164    11.00000   -1.20000
AFIX   0
C9    1    0.179581    1.113060   -0.170333    11.00000    0.08609    0.03850 =
         0.06211   -0.00398   -0.02412    0.00443
AFIX  43
H9    2    0.135722    1.217573   -0.219538    11.00000   -1.20000
AFIX   0
C10   1    0.268489    0.847413   -0.162277    11.00000    0.06309    0.03925 =
         0.04744   -0.00868   -0.01382   -0.01035
AFIX  43
H10   2    0.288506    0.764302   -0.204787    11.00000   -1.20000
AFIX   0
C11   1    0.307192    0.811432   -0.027514    11.00000    0.04159    0.03177 =
         0.04350   -0.00742   -0.00579   -0.00548
C12   1    0.234820    0.384494    0.349888    11.00000    0.06190    0.05203 =
         0.04423   -0.00807   -0.01232   -0.01686
AFIX  43
H12   2    0.330570    0.373397    0.384620    11.00000   -1.20000
AFIX   0
C13   1    0.105506    0.301460    0.434695    11.00000    0.09370    0.06277 =
         0.04311   -0.00606    0.00095   -0.03165
AFIX  43
H13   2    0.116060    0.231849    0.525886    11.00000   -1.20000
AFIX   0
C14   1   -0.038057    0.321952    0.384126    11.00000    0.06576    0.07920 =
         0.07824   -0.02750    0.01901   -0.04048
AFIX  43
H14   2   -0.124776    0.267556    0.442380    11.00000   -1.20000
AFIX   0
C15   1   -0.054538    0.421806    0.248661    11.00000    0.04341    0.06908 =
         0.08972   -0.02676   -0.00841   -0.01811
AFIX  43
H15   2   -0.152170    0.435473    0.215555    11.00000   -1.20000
AFIX   0
C16   1    0.074608    0.501776    0.161904    11.00000    0.04343    0.04910 =
         0.05887   -0.01281   -0.01334   -0.00769
AFIX  43
H16   2    0.065024    0.567624    0.069233    11.00000   -1.20000
AFIX   0
C17   1    0.218225    0.484376    0.212237    11.00000    0.03904    0.03256 =
         0.04216   -0.01154   -0.00325   -0.00735
HKLF 4
 
REM  Diaza_Ox_03
REM R1 =  0.0311 for    2663 Fo > 4sig(Fo)  and  0.0373 for all    3030 data
REM    181 parameters refined using      0 restraints
 
END  
     
WGHT      0.0466      0.1365 

REM Instructions for potential hydrogen bonds
HTAB C10 O18
EQIV $1 -x+1, -y+1, -z+1
HTAB C12 N20_$1

REM Highest difference peak  0.726,  deepest hole -0.382,  1-sigma level  0.067
Q1    1   0.1772  0.8121  0.2769  11.00000  0.05    0.73
Q2    1   0.5063  0.4458 -0.0645  11.00000  0.05    0.51
Q3    1   0.3199  0.5536  0.1125  11.00000  0.05    0.45
Q4    1   0.5301  0.6646 -0.0253  11.00000  0.05    0.44
Q5    1   0.4086  0.6295  0.1655  11.00000  0.05    0.41
Q6    1   0.3095  0.9179  0.0981  11.00000  0.05    0.35
Q7    1   0.2551  0.5427  0.1998  11.00000  0.05    0.33
Q8    1   0.4297  0.7245  0.2782  11.00000  0.05    0.33
Q9    1   0.4975  0.6388  0.2193  11.00000  0.05    0.33
Q10   1   0.0517  0.4273  0.2075  11.00000  0.05    0.30
Q11   1   0.0184  0.3775  0.4314  11.00000  0.05    0.30
Q12   1  -0.0321  0.4062  0.3159  11.00000  0.05    0.27
Q13   1   0.2082  1.0959 -0.0832  11.00000  0.05    0.27
Q14   1   0.1228  0.2811  0.4636  11.00000  0.05    0.26
Q15   1   0.2743  0.8725  0.0252  11.00000  0.05    0.25
Q16   1   0.1471  0.4767  0.1989  11.00000  0.05    0.24
Q17   1   0.2062  0.4384  0.2621  11.00000  0.05    0.24
Q18   1  -0.0050  0.3370  0.2612  11.00000  0.05    0.23
Q19   1   0.2781  0.8178 -0.0760  11.00000  0.05    0.23
Q20   1   0.3971  0.4914  0.0148  11.00000  0.05    0.22
Q21   1   0.2557  0.8745  0.5345  11.00000  0.05    0.21
Q22   1   0.4325  0.8569  0.4840  11.00000  0.05    0.21
Q23   1   0.3730  0.9519  0.3033  11.00000  0.05    0.21
Q24   1   0.4436  0.5222  0.4170  11.00000  0.05    0.20
Q25   1   0.2753  0.3813  0.3555  11.00000  0.05    0.19
;

loop_
_symmetry_equiv_pos_site_id
_space_group_symop_operation_xyz
1 +X,+Y,+Z
2 -X,-Y,-Z

loop_
_atom_site_label
_atom_site_type_symbol
_atom_site_fract_x
_atom_site_fract_y
_atom_site_fract_z
_atom_site_U_iso_or_equiv
_atom_site_adp_type
_atom_site_occupancy
_atom_site_site_symmetry_multiplicity
_atom_site_calc_flag
_atom_site_refinement_flags
_atom_site_disorder_assembly
_atom_site_disorder_group
As1 As 0.39358(3) 0.60266(3) 0.09338(2) 0.03693(10) Uani 1 2 d . . .
O1 O 0.4009(2) 0.50042(19) -0.07001(18) 0.0394(3) Uani 1 2 d . . .
N1 N 0.4625(3) 0.7596(3) 0.4286(3) 0.0613(6) Uani 1 2 d . . .
N2 N 0.2037(4) 0.9963(3) -0.2334(3) 0.0634(7) Uani 1 2 d . . .
C1 C 0.4033(3) 0.7211(3) 0.2241(3) 0.0422(5) Uani 1 2 d . . .
C2 C 0.3338(3) 0.8852(3) 0.1775(3) 0.0437(5) Uani 1 2 d . . .
C3 C 0.2808(3) 0.9349(3) 0.0368(3) 0.0424(5) Uani 1 2 d . . .
C4 C 0.3072(3) 0.8114(3) -0.0275(3) 0.0408(5) Uani 1 2 d . . .
C5 C 0.2182(3) 0.4844(3) 0.2122(3) 0.0388(5) Uani 1 2 d . . .
C6 C 0.4685(4) 0.6659(4) 0.3482(3) 0.0523(6) Uani 1 2 d . . .
C7 C 0.3891(4) 0.9154(4) 0.3855(4) 0.0659(8) Uani 1 2 d . . .
C8 C 0.3253(4) 0.9847(4) 0.2598(3) 0.0571(7) Uani 1 2 d . . .
C9 C 0.2685(4) 0.8474(3) -0.1623(3) 0.0503(6) Uani 1 2 d . . .
C10 C 0.1796(5) 1.1131(4) -0.1703(4) 0.0665(8) Uani 1 2 d . . .
C11 C 0.2153(4) 1.0894(3) -0.0368(3) 0.0572(7) Uani 1 2 d . . .
C12 C 0.2348(4) 0.3845(3) 0.3499(3) 0.0527(6) Uani 1 2 d . . .
C13 C 0.1055(5) 0.3015(4) 0.4347(3) 0.0688(9) Uani 1 2 d . . .
C14 C -0.0381(5) 0.3220(5) 0.3841(4) 0.0751(10) Uani 1 2 d . . .
C15 C -0.0545(4) 0.4218(4) 0.2487(4) 0.0660(8) Uani 1 2 d . . .
C16 C 0.0746(3) 0.5018(3) 0.1619(3) 0.0508(6) Uani 1 2 d . . .
H6 H 0.5191 0.55759 0.37658 0.0628 Uiso 1 2 calc R . .
H7 H 0.38037 0.98106 0.44338 0.0791 Uiso 1 2 calc R . .
H8 H 0.27861 1.09417 0.23235 0.0685 Uiso 1 2 calc R . .
H9 H 0.28851 0.7643 -0.20479 0.0604 Uiso 1 2 calc R . .
H10 H 0.13572 1.21757 -0.21954 0.0798 Uiso 1 2 calc R . .
H11 H 0.19554 1.17527 0.00216 0.0687 Uiso 1 2 calc R . .
H12 H 0.33057 0.3734 0.38462 0.0632 Uiso 1 2 calc R . .
H13 H 0.11606 0.23185 0.52589 0.0826 Uiso 1 2 calc R . .
H14 H -0.12478 0.26756 0.44238 0.0901 Uiso 1 2 calc R . .
H15 H -0.15217 0.43547 0.21555 0.0792 Uiso 1 2 calc R . .
H16 H 0.06502 0.56762 0.06923 0.0610 Uiso 1 2 calc R . .

loop_
_atom_site_aniso_label
_atom_site_aniso_U_11
_atom_site_aniso_U_22
_atom_site_aniso_U_33
_atom_site_aniso_U_12
_atom_site_aniso_U_13
_atom_site_aniso_U_23
As1 0.03718(15) 0.03111(13) 0.04006(15) -0.00547(9) -0.00710(10) -0.00875(9)
O1 0.0346(8) 0.0413(9) 0.0448(9) -0.0011(7) -0.0118(7) -0.0175(7)
N1 0.0635(16) 0.0684(16) 0.0608(14) -0.0122(13) -0.0240(12) -0.0207(13)
N2 0.0869(19) 0.0446(13) 0.0534(14) -0.0038(12) -0.0268(13) -0.0040(11)
C1 0.0356(12) 0.0417(12) 0.0485(13) -0.0069(10) -0.0077(10) -0.0135(10)
C2 0.0403(13) 0.0377(12) 0.0532(14) -0.0066(10) -0.0062(11) -0.0166(11)
C3 0.0385(12) 0.0351(11) 0.0499(13) -0.0059(9) -0.0045(10) -0.0122(10)
C4 0.0416(13) 0.0318(11) 0.0435(12) -0.0055(9) -0.0058(10) -0.0074(9)
C5 0.0390(12) 0.0326(11) 0.0422(12) -0.0073(9) -0.0032(10) -0.0115(9)
C6 0.0508(15) 0.0543(15) 0.0537(15) -0.0087(12) -0.0153(12) -0.0153(12)
C7 0.075(2) 0.0672(19) 0.072(2) -0.0154(16) -0.0204(17) -0.0354(17)
C8 0.0638(18) 0.0462(14) 0.0666(17) -0.0076(13) -0.0165(14) -0.0230(13)
C9 0.0631(17) 0.0393(13) 0.0474(14) -0.0104(12) -0.0138(12) -0.0087(11)
C10 0.086(2) 0.0385(14) 0.0621(18) 0.0044(14) -0.0241(16) -0.0040(13)
C11 0.0663(18) 0.0346(13) 0.0656(17) 0.0001(12) -0.0135(14) -0.0158(12)
C12 0.0619(17) 0.0520(15) 0.0442(13) -0.0169(13) -0.0123(12) -0.0081(12)
C13 0.094(3) 0.0628(19) 0.0431(15) -0.0316(18) 0.0010(16) -0.0061(14)
C14 0.066(2) 0.079(2) 0.078(2) -0.0405(18) 0.0190(18) -0.0275(19)
C15 0.0434(15) 0.069(2) 0.090(2) -0.0181(14) -0.0084(15) -0.0268(18)
C16 0.0434(14) 0.0491(14) 0.0589(15) -0.0077(11) -0.0133(12) -0.0128(12)

loop_
_atom_type_symbol
_atom_type_description
_atom_type_scat_dispersion_real
_atom_type_scat_dispersion_imag
_atom_type_scat_source
C C 0.0033 0.0016
;
International Tables for Crystallography
(Vol. C, Tables 4.2.6.8 and 6.1.1.4)
;
H H 0.0000 0.0000
;
International Tables for Crystallography
(Vol. C, Table 6.1.1.4)
;
As As 0.0499 2.0058
;
International Tables for Crystallography
(Vol. C, Tables 4.2.6.8 and 6.1.1.4)
;
N N 0.0061 0.0033
;
International Tables for Crystallography
(Vol. C, Tables 4.2.6.8 and 6.1.1.4)
;
O O 0.0106 0.0060
;
International Tables for Crystallography
(Vol. C, Tables 4.2.6.8 and 6.1.1.4)
;

loop_
_geom_angle_atom_site_label_1
_geom_angle_atom_site_label_2
_geom_angle_atom_site_label_3
_geom_angle
_geom_angle_publ_flag
_geom_angle_site_symmetry_1
_geom_angle_site_symmetry_2
_geom_angle_site_symmetry_3
As1 As1 O1 34.85(5) yes 2_665 . .
As1 As1 O1 44.70(7) yes 2_665 . 2_665
As1 As1 C1 142.84(7) yes 2_665 . .
As1 As1 C4 109.16(8) yes 2_665 . .
As1 As1 C5 103.55(8) yes 2_665 . .
O1 As1 O1 79.55(9) yes . . 2_665
O1 As1 C1 171.86(8) yes . . .
O1 As1 C4 88.75(10) yes . . .
O1 As1 C5 86.88(10) yes . . .
O1 As1 C1 98.80(10) yes 2_665 . .
O1 As1 C4 126.28(8) yes 2_665 . .
O1 As1 C5 118.05(9) yes 2_665 . .
C1 As1 C4 85.85(12) yes . . .
C1 As1 C5 100.84(11) yes . . .
C4 As1 C5 113.32(10) yes . . .
As1 O1 As1 100.45(10) yes . . 2_665
C6 N1 C7 117.4(3) yes . . .
C9 N2 C10 117.0(3) yes . . .
As1 C1 C2 111.8(2) yes . . .
As1 C1 C6 129.7(2) yes . . .
C2 C1 C6 118.5(3) yes . . .
C1 C2 C3 114.4(3) yes . . .
C1 C2 C8 119.2(3) yes . . .
C3 C2 C8 126.4(2) yes . . .
C2 C3 C4 115.3(2) yes . . .
C2 C3 C11 126.5(3) yes . . .
C4 C3 C11 118.1(3) yes . . .
As1 C4 C3 112.35(19) yes . . .
As1 C4 C9 128.2(2) yes . . .
C3 C4 C9 119.5(2) yes . . .
As1 C5 C12 119.7(2) yes . . .
As1 C5 C16 119.92(17) yes . . .
C12 C5 C16 120.3(2) yes . . .
N1 C6 C1 123.2(3) yes . . .
N1 C7 C8 124.1(4) yes . . .
C2 C8 C7 117.4(3) yes . . .
N2 C9 C4 122.7(3) yes . . .
N2 C10 C11 124.6(3) yes . . .
C3 C11 C10 118.2(3) yes . . .
C5 C12 C13 118.8(3) yes . . .
C12 C13 C14 120.3(3) yes . . .
C13 C14 C15 120.7(3) yes . . .
C14 C15 C16 119.6(4) yes . . .
C5 C16 C15 120.3(3) yes . . .
N1 C6 H6 118.385 no . . .
C1 C6 H6 118.388 no . . .
N1 C7 H7 117.945 no . . .
C8 C7 H7 117.943 no . . .
C2 C8 H8 121.290 no . . .
C7 C8 H8 121.284 no . . .
N2 C9 H9 118.665 no . . .
C4 C9 H9 118.664 no . . .
N2 C10 H10 117.713 no . . .
C11 C10 H10 117.723 no . . .
C3 C11 H11 120.919 no . . .
C10 C11 H11 120.917 no . . .
C5 C12 H12 120.610 no . . .
C13 C12 H12 120.617 no . . .
C12 C13 H13 119.864 no . . .
C14 C13 H13 119.861 no . . .
C13 C14 H14 119.644 no . . .
C15 C14 H14 119.636 no . . .
C14 C15 H15 120.188 no . . .
C16 C15 H15 120.189 no . . .
C5 C16 H16 119.878 no . . .
C15 C16 H16 119.866 no . . .

loop_
_geom_bond_atom_site_label_1
_geom_bond_atom_site_label_2
_geom_bond_distance
_geom_bond_publ_flag
_geom_bond_site_symmetry_1
_geom_bond_site_symmetry_2
As1 As1 2.9356(9) yes . 2_665
As1 O1 2.100(2) yes . .
As1 O1 1.7057(16) yes . 2_665
As1 C1 1.966(3) yes . .
As1 C4 1.936(2) yes . .
As1 C5 1.923(2) yes . .
N1 C6 1.325(5) yes . .
N1 C7 1.341(4) yes . .
N2 C9 1.334(3) yes . .
N2 C10 1.335(5) yes . .
C1 C2 1.398(3) yes . .
C1 C6 1.382(4) yes . .
C2 C3 1.484(4) yes . .
C2 C8 1.376(5) yes . .
C3 C4 1.395(4) yes . .
C3 C11 1.379(3) yes . .
C4 C9 1.387(4) yes . .
C5 C12 1.391(3) yes . .
C5 C16 1.383(4) yes . .
C7 C8 1.390(5) yes . .
C10 C11 1.384(5) yes . .
C12 C13 1.392(5) yes . .
C13 C14 1.377(6) yes . .
C14 C15 1.373(5) yes . .
C15 C16 1.380(4) yes . .
C6 H6 0.930 no . .
C7 H7 0.930 no . .
C8 H8 0.930 no . .
C9 H9 0.930 no . .
C10 H10 0.930 no . .
C11 H11 0.930 no . .
C12 H12 0.930 no . .
C13 H13 0.930 no . .
C14 H14 0.930 no . .
C15 H15 0.930 no . .
C16 H16 0.930 no . .

loop_
_geom_contact_atom_site_label_1
_geom_contact_atom_site_label_2
_geom_contact_distance
_geom_contact_publ_flag
_geom_contact_site_symmetry_1
_geom_contact_site_symmetry_2
O1 C6 3.353(4) no . 2_665
O1 C9 2.927(3) no . .
O1 C16 3.030(3) no . .
N1 C2 2.778(4) no . .
N2 C3 2.795(4) no . .
C1 C7 2.699(6) no . .
C1 C12 3.387(4) no . .
C4 C10 2.689(4) no . .
C4 C16 3.525(4) no . .
C5 C14 2.756(4) no . .
C6 C8 2.731(4) no . .
C6 C12 3.583(5) no . .
C8 C11 3.121(5) no . .
C9 C11 2.727(5) no . .
C12 C15 2.781(5) no . .
C13 C16 2.759(4) no . .
N1 C10 3.520(4) no . 2_675
N1 C12 3.537(5) no . 2_666
N2 C7 3.498(5) no . 2_675
C6 C6 3.521(4) no . 2_666
C7 N2 3.498(5) no . 2_675
C10 N1 3.520(4) no . 2_675
C10 C16 3.542(4) no . 2_575
C12 N1 3.537(5) no . 2_666
C16 C10 3.542(4) no . 2_575
As1 H6 3.1578 no . .
As1 H9 3.1104 no . .
As1 H12 2.9494 no . .
As1 H16 2.9351 no . .
O1 H6 3.1259 no . 2_665
O1 H9 2.3865 no . .
O1 H12 3.3407 no . 2_665
O1 H16 2.7527 no . .
N1 H8 3.2432 no . .
N2 H11 3.2343 no . .
C1 H8 3.2436 no . .
C1 H12 3.1345 no . .
C2 H6 3.2242 no . .
C2 H7 3.1971 no . .
C2 H11 2.7691 no . .
C3 H8 2.7688 no . .
C3 H9 3.2354 no . .
C3 H10 3.2010 no . .
C4 H11 3.2297 no . .
C4 H16 3.1166 no . .
C5 H13 3.2362 no . .
C5 H15 3.2355 no . .
C6 H7 3.1119 no . .
C6 H12 3.0208 no . .
C7 H6 3.1175 no . .
C8 H11 2.8957 no . .
C9 H10 3.1109 no . .
C9 H16 3.2798 no . .
C10 H9 3.1168 no . .
C11 H8 2.8996 no . .
C12 H6 3.2853 no . .
C12 H14 3.2382 no . .
C12 H16 3.2437 no . .
C13 H15 3.2289 no . .
C14 H12 3.2420 no . .
C14 H16 3.2186 no . .
C15 H13 3.2263 no . .
C16 H12 3.2470 no . .
C16 H14 3.2184 no . .
H6 H12 2.5468 no . .
H7 H8 2.3089 no . .
H8 H11 2.4131 no . .
H9 H12 3.3071 no . 2_665
H9 H16 3.1219 no . .
H10 H11 2.2948 no . .
H12 H13 2.3285 no . .
H13 H14 2.3005 no . .
H14 H15 2.3006 no . .
H15 H16 2.3110 no . .
O1 H11 3.5509 no . 1_545
O1 H15 2.7021 no . 2_565
N1 H6 2.8567 no . 2_666
N1 H9 3.5382 no . 1_556
N1 H10 3.4284 no . 2_675
N1 H12 2.6738 no . 2_666
N1 H14 2.7883 no . 2_566
N2 H7 3.1705 no . 1_554
N2 H7 3.5284 no . 2_675
N2 H13 2.7515 no . 1_564
C1 H14 3.4866 no . 2_566
C5 H8 3.3429 no . 1_545
C5 H10 3.4065 no . 2_575
C6 H6 2.8234 no . 2_666
C6 H10 3.5014 no . 2_675
C6 H12 3.4196 no . 2_666
C6 H14 3.0709 no . 2_566
C6 H15 3.4517 no . 1_655
C7 H7 3.3802 no . 2_676
C7 H13 3.5358 no . 1_565
C7 H14 2.9083 no . 2_566
C8 H14 3.3928 no . 2_566
C9 H15 3.1954 no . 2_565
C10 H13 3.0138 no . 1_564
C10 H16 3.3079 no . 2_575
C11 H16 3.3024 no . 2_575
C12 H7 3.3846 no . 1_545
C12 H8 3.0909 no . 1_545
C13 H7 3.1458 no . 1_545
C13 H8 2.9958 no . 1_545
C13 H10 3.3486 no . 1_546
C14 H8 3.2063 no . 1_545
C14 H9 3.4861 no . 2_565
C15 H6 3.4465 no . 1_455
C15 H8 3.4665 no . 1_545
C15 H9 3.0939 no . 2_565
C15 H10 3.0497 no . 2_575
C15 H16 3.1684 no . 2_565
C16 H8 3.5146 no . 1_545
C16 H10 2.7796 no . 2_575
C16 H11 3.5636 no . 1_545
C16 H11 3.4037 no . 2_575
C16 H15 3.5095 no . 2_565
C16 H16 3.1581 no . 2_565
H6 N1 2.8567 no . 2_666
H6 C6 2.8234 no . 2_666
H6 C15 3.4465 no . 1_655
H6 H6 2.2972 no . 2_666
H6 H12 3.2823 no . 2_666
H6 H14 3.4401 no . 1_655
H6 H14 3.4981 no . 2_566
H6 H15 2.8860 no . 1_655
H7 N2 3.1705 no . 1_556
H7 N2 3.5284 no . 2_675
H7 C7 3.3802 no . 2_676
H7 C12 3.3846 no . 1_565
H7 C13 3.1458 no . 1_565
H7 H7 2.7067 no . 2_676
H7 H9 3.3814 no . 1_556
H7 H12 3.2976 no . 1_565
H7 H13 2.8453 no . 1_565
H7 H14 3.2187 no . 2_566
H8 C5 3.3429 no . 1_565
H8 C12 3.0909 no . 1_565
H8 C13 2.9958 no . 1_565
H8 C14 3.2063 no . 1_565
H8 C15 3.4665 no . 1_565
H8 C16 3.5146 no . 1_565
H8 H12 3.5035 no . 1_565
H8 H13 3.3396 no . 1_565
H9 N1 3.5382 no . 1_554
H9 C14 3.4861 no . 2_565
H9 C15 3.0939 no . 2_565
H9 H7 3.3814 no . 1_554
H9 H14 3.1799 no . 2_565
H9 H15 2.4162 no . 2_565
H10 N1 3.4284 no . 2_675
H10 C5 3.4065 no . 2_575
H10 C6 3.5014 no . 2_675
H10 C13 3.3486 no . 1_564
H10 C15 3.0497 no . 2_575
H10 C16 2.7796 no . 2_575
H10 H13 2.5518 no . 1_564
H10 H15 3.1666 no . 2_575
H10 H16 2.7364 no . 2_575
H11 O1 3.5509 no . 1_565
H11 C16 3.5636 no . 1_565
H11 C16 3.4037 no . 2_575
H11 H15 3.4309 no . 2_575
H11 H16 2.7632 no . 2_575
H12 N1 2.6738 no . 2_666
H12 C6 3.4196 no . 2_666
H12 H6 3.2823 no . 2_666
H12 H7 3.2976 no . 1_545
H12 H8 3.5035 no . 1_545
H13 N2 2.7515 no . 1_546
H13 C7 3.5358 no . 1_545
H13 C10 3.0138 no . 1_546
H13 H7 2.8453 no . 1_545
H13 H8 3.3396 no . 1_545
H13 H10 2.5518 no . 1_546
H14 N1 2.7883 no . 2_566
H14 C1 3.4866 no . 2_566
H14 C6 3.0709 no . 2_566
H14 C7 2.9083 no . 2_566
H14 C8 3.3928 no . 2_566
H14 H6 3.4401 no . 1_455
H14 H6 3.4981 no . 2_566
H14 H7 3.2187 no . 2_566
H14 H9 3.1799 no . 2_565
H15 O1 2.7021 no . 2_565
H15 C6 3.4517 no . 1_455
H15 C9 3.1954 no . 2_565
H15 C16 3.5095 no . 2_565
H15 H6 2.8860 no . 1_455
H15 H9 2.4162 no . 2_565
H15 H10 3.1666 no . 2_575
H15 H11 3.4309 no . 2_575
H15 H16 2.7315 no . 2_565
H16 C10 3.3079 no . 2_575
H16 C11 3.3024 no . 2_575
H16 C15 3.1684 no . 2_565
H16 C16 3.1581 no . 2_565
H16 H10 2.7364 no . 2_575
H16 H11 2.7632 no . 2_575
H16 H15 2.7315 no . 2_565
H16 H16 2.6950 no . 2_565

loop_
_geom_torsion_atom_site_label_1
_geom_torsion_atom_site_label_2
_geom_torsion_atom_site_label_3
_geom_torsion_atom_site_label_4
_geom_torsion
_geom_torsion_publ_flag
_geom_torsion_site_symmetry_1
_geom_torsion_site_symmetry_2
_geom_torsion_site_symmetry_3
_geom_torsion_site_symmetry_4
As1 As1 O1 As1 0.0 no 2_665 . . 2_665
O1 As1 As1 O1 180.00(8) no . . 2_665 2_665
O1 As1 As1 O1 0.00(7) no . . 2_665 .
O1 As1 As1 C1 -13.30(7) no . . 2_665 2_665
O1 As1 As1 C4 -122.65(7) no . . 2_665 2_665
O1 As1 As1 C5 116.36(7) no . . 2_665 2_665
As1 As1 O1 As1 0.0 no 2_665 . 2_665 2_665
O1 As1 As1 O1 -0.00(7) no 2_665 . 2_665 2_665
O1 As1 As1 O1 -180.00(7) no 2_665 . 2_665 .
O1 As1 As1 C1 166.70(7) no 2_665 . 2_665 2_665
O1 As1 As1 C4 57.35(7) no 2_665 . 2_665 2_665
O1 As1 As1 C5 -63.64(7) no 2_665 . 2_665 2_665
As1 As1 C1 C2 121.76(11) no 2_665 . . .
As1 As1 C1 C6 -57.3(2) no 2_665 . . .
C1 As1 As1 O1 13.30(11) no . . 2_665 2_665
C1 As1 As1 O1 -166.70(11) no . . 2_665 .
C1 As1 As1 C1 -180.00(11) no . . 2_665 2_665
C1 As1 As1 C4 70.65(11) no . . 2_665 2_665
C1 As1 As1 C5 -50.34(11) no . . 2_665 2_665
As1 As1 C4 C3 -150.08(11) no 2_665 . . .
As1 As1 C4 C9 31.1(2) no 2_665 . . .
C4 As1 As1 O1 122.65(9) no . . 2_665 2_665
C4 As1 As1 O1 -57.35(9) no . . 2_665 .
C4 As1 As1 C1 -70.65(9) no . . 2_665 2_665
C4 As1 As1 C4 180.00(9) no . . 2_665 2_665
C4 As1 As1 C5 59.01(9) no . . 2_665 2_665
As1 As1 C5 C12 95.84(17) no 2_665 . . .
As1 As1 C5 C16 -85.61(16) no 2_665 . . .
C5 As1 As1 O1 -116.36(8) no . . 2_665 2_665
C5 As1 As1 O1 63.64(8) no . . 2_665 .
C5 As1 As1 C1 50.34(8) no . . 2_665 2_665
C5 As1 As1 C4 -59.01(8) no . . 2_665 2_665
C5 As1 As1 C5 -180.00(8) no . . 2_665 2_665
O1 As1 O1 As1 -0.00(6) no . . 2_665 2_665
O1 As1 O1 As1 0.00(7) no 2_665 . . 2_665
O1 As1 C4 C3 -178.84(14) no . . . .
O1 As1 C4 C9 2.36(18) no . . . .
C4 As1 O1 As1 127.29(9) no . . . 2_665
O1 As1 C5 C12 126.69(17) no . . . .
O1 As1 C5 C16 -54.77(17) no . . . .
C5 As1 O1 As1 -119.27(9) no . . . 2_665
O1 As1 C1 C2 131.18(13) no 2_665 . . .
O1 As1 C1 C6 -47.9(2) no 2_665 . . .
C1 As1 O1 As1 -171.92(8) no . . 2_665 2_665
O1 As1 C4 C3 -102.80(15) no 2_665 . . .
O1 As1 C4 C9 78.4(2) no 2_665 . . .
C4 As1 O1 As1 -80.62(15) no . . 2_665 2_665
O1 As1 C5 C12 50.3(2) no 2_665 . . .
O1 As1 C5 C16 -131.18(15) no 2_665 . . .
C5 As1 O1 As1 80.74(12) no . . 2_665 2_665
C1 As1 C4 C3 -4.93(15) no . . . .
C1 As1 C4 C9 176.3(2) no . . . .
C4 As1 C1 C2 5.09(14) no . . . .
C4 As1 C1 C6 -174.0(2) no . . . .
C1 As1 C5 C12 -55.89(18) no . . . .
C1 As1 C5 C16 122.65(18) no . . . .
C5 As1 C1 C2 -107.88(14) no . . . .
C5 As1 C1 C6 73.0(2) no . . . .
C4 As1 C5 C12 -146.03(16) no . . . .
C4 As1 C5 C16 32.5(2) no . . . .
C5 As1 C4 C3 95.10(18) no . . . .
C5 As1 C4 C9 -83.7(2) no . . . .
C6 N1 C7 C8 -2.5(5) no . . . .
C7 N1 C6 C1 -0.1(4) no . . . .
C9 N2 C10 C11 -0.7(5) no . . . .
C10 N2 C9 C4 1.2(4) no . . . .
As1 C1 C2 C3 -4.2(2) no . . . .
As1 C1 C2 C8 177.78(14) no . . . .
As1 C1 C6 N1 -178.19(16) no . . . .
C2 C1 C6 N1 2.7(4) no . . . .
C6 C1 C2 C3 175.0(2) no . . . .
C6 C1 C2 C8 -3.0(3) no . . . .
C1 C2 C3 C4 0.3(3) no . . . .
C1 C2 C3 C11 -177.2(2) no . . . .
C1 C2 C8 C7 0.7(4) no . . . .
C3 C2 C8 C7 -177.0(2) no . . . .
C8 C2 C3 C4 178.1(2) no . . . .
C8 C2 C3 C11 0.6(4) no . . . .
C2 C3 C4 As1 3.9(3) no . . . .
C2 C3 C4 C9 -177.23(19) no . . . .
C2 C3 C11 C10 177.4(2) no . . . .
C4 C3 C11 C10 -0.1(4) no . . . .
C11 C3 C4 As1 -178.4(2) no . . . .
C11 C3 C4 C9 0.5(3) no . . . .
As1 C4 C9 N2 177.60(17) no . . . .
C3 C4 C9 N2 -1.1(4) no . . . .
As1 C5 C12 C13 179.28(17) no . . . .
As1 C5 C16 C15 -177.66(17) no . . . .
C12 C5 C16 C15 0.9(4) no . . . .
C16 C5 C12 C13 0.7(4) no . . . .
N1 C7 C8 C2 2.1(5) no . . . .
N2 C10 C11 C3 0.2(5) no . . . .
C5 C12 C13 C14 -1.8(5) no . . . .
C12 C13 C14 C15 1.3(6) no . . . .
C13 C14 C15 C16 0.4(6) no . . . .
C14 C15 C16 C5 -1.4(5) no . . . .
